data_2217696
loop_
_publ_author_name
'P\'erez, Hiram'
'Mascarenhas, Yvonne'
'Est\'evez-Hern\'andez, Osvaldo'
'Santos Jr, Sauli'
'Duque, Julio'

_publ_section_title
;
 1-Furoyl-3-methyl-3-phenylthiourea
;
_journal_coeditor_code XU2395
_journal_issue 2
_journal_name_full 'Acta Crystallographica Section E'
_journal_page_first o513
_journal_page_last o513
_journal_paper_doi 10.1107/S1600536807068687
_journal_volume 64
_journal_year 2008
_chemical_formula_iupac 'C13 H12 N2 O2 S'
_chemical_formula_moiety 'C13 H12 N2 O2 S'
_chemical_formula_sum 'C13 H12 N2 O2 S'
_chemical_formula_weight 260.31
_chemical_name_systematic
;
1-Furoyl-3-methyl-3-phenylthiourea
;
_space_group_IT_number 14
_symmetry_cell_setting monoclinic
_symmetry_space_group_name_Hall '-P 2ybc'
_symmetry_space_group_name_H-M 'P 1 21/c 1'
_audit_creation_method 'WinGX routine CIF_UPDATE'
_cell_angle_alpha 90
_cell_angle_beta 96.115(4)
_cell_angle_gamma 90
_cell_formula_units_Z 8
_cell_length_a 10.2420(10)
_cell_length_b 13.5250(10)
_cell_length_c 18.432(2)
_cell_measurement_reflns_used 17369
_cell_measurement_temperature 150(2)
_cell_measurement_theta_max 26.022
_cell_measurement_theta_min 2.91
_cell_volume 2538.7(4)
_computing_cell_refinement 'HKL Scalepack (Otwinowski & Minor, 1997)'
_computing_data_collection 'Collect (Nonius, 2000)'
_computing_data_reduction 'HKL Denzo and Scalepack (Otwinowski & Minor, 1997)'
_computing_molecular_graphics 'Ortep-3 for Windows (Farrugia, 1997)'
_computing_publication_material 'WinGX (Farrugia, 1999)'
_computing_structure_refinement 'SHELXL97 (Sheldrick, 1997)'
_computing_structure_solution 'SHELXS97 (Sheldrick, 1997)'
_diffrn_measured_fraction_theta_full 0.996
_diffrn_measured_fraction_theta_max 0.996
_diffrn_measurement_device '95mm CCD camera on \k-goniostat'
_diffrn_measurement_device_type 'Nonius KappaCCD'
_diffrn_measurement_method CCD
_diffrn_radiation_type MoK\a
_diffrn_radiation_wavelength 0.71073
_diffrn_reflns_av_R_equivalents 0.0928
_diffrn_reflns_limit_h_max 12
_diffrn_reflns_limit_h_min -12
_diffrn_reflns_limit_k_max 16
_diffrn_reflns_limit_k_min -15
_diffrn_reflns_limit_l_max 21
_diffrn_reflns_limit_l_min -21
_diffrn_reflns_number 23939
_diffrn_reflns_theta_full 25.00
_diffrn_reflns_theta_max 25.00
_diffrn_reflns_theta_min 3.2
_exptl_absorpt_coefficient_mu 0.25
_exptl_absorpt_correction_type none
_exptl_crystal_colour Colourless
_exptl_crystal_density_diffrn 1.362
_exptl_crystal_density_method 'not measured'
_exptl_crystal_description Prism
_exptl_crystal_F_000 1088
_exptl_crystal_size_max 0.12
_exptl_crystal_size_mid 0.08
_exptl_crystal_size_min 0.06
_refine_diff_density_max 0.257
_refine_diff_density_min -0.387
_refine_ls_extinction_method none
_refine_ls_goodness_of_fit_ref 1.006
_refine_ls_hydrogen_treatment constr
_refine_ls_matrix_type full
_refine_ls_number_parameters 327
_refine_ls_number_reflns 4440
_refine_ls_number_restraints 0
_refine_ls_restrained_S_all 1.006
_refine_ls_R_factor_gt 0.046
_refine_ls_shift/su_max 0.004
_refine_ls_structure_factor_coef Fsqd
_refine_ls_weighting_details 'calc w=1/[\s^2^(Fo^2^)+(0.0586P)^2^+0.0231P] where P=(Fo^2^+2Fc^2^)/3'
_refine_ls_weighting_scheme calc
_refine_ls_wR_factor_ref 0.1166
_reflns_number_gt 2828
_reflns_number_total 4440
_reflns_threshold_expression I>2\s(I)
_cod_data_source_file xu2395.cif
_cod_data_source_block I
_cod_original_sg_symbol_H-M 'P 21/c'
_cod_database_code 2217696
_cod_database_fobs_code 2217696

loop_
_symmetry_equiv_pos_as_xyz
'x, y, z'
'-x, y+1/2, -z+1/2'
'-x, -y, -z'
'x, -y-1/2, z-1/2'

loop_
_atom_site_type_symbol
_atom_site_label
_atom_site_fract_x
_atom_site_fract_y
_atom_site_fract_z
_atom_site_U_iso_or_equiv
_atom_site_adp_type
_atom_site_calc_flag
_atom_site_refinement_flags
_atom_site_occupancy
C C1 0.2294(3) 0.8708(2) 0.23749(18) 0.0532(8) Uani d . 1
H H1A 0.2926 0.8939 0.2049 0.08 Uiso calc R 1
H H1B 0.2749 0.8593 0.2863 0.08 Uiso calc R 1
H H1C 0.1611 0.921 0.2403 0.08 Uiso calc R 1
C C14 0.2728(3) 0.3832(2) 0.26750(17) 0.0560(9) Uani d . 1
H H14A 0.3457 0.4205 0.2506 0.084 Uiso calc R 1
H H14B 0.2145 0.4285 0.2903 0.084 Uiso calc R 1
H H14C 0.2234 0.3502 0.2259 0.084 Uiso calc R 1
C C2 0.1449(2) 0.76315(19) 0.13688(16) 0.0351(7) Uani d . 1
C C15 0.3838(2) 0.22823(19) 0.29748(14) 0.0339(6) Uani d . 1
C C3 0.1874(2) 0.58628(18) 0.12911(14) 0.0302(6) Uani d . 1
C C16 0.3287(2) 0.10391(18) 0.38668(14) 0.0309(6) Uani d . 1
C C4 0.1288(2) 0.49232(18) 0.10477(14) 0.0298(6) Uani d . 1
C C17 0.3758(2) 0.00693(18) 0.41385(14) 0.0302(6) Uani d . 1
C C5 0.0051(2) 0.4590(2) 0.09248(17) 0.0452(8) Uani d . 1
H H5 -0.0726 0.4963 0.0957 0.054 Uiso calc R 1
C C18 0.4789(2) -0.04906(19) 0.40147(15) 0.0355(7) Uani d . 1
H H18 0.547 -0.0316 0.3727 0.043 Uiso calc R 1
C C6 0.0122(3) 0.3574(2) 0.07366(17) 0.0450(8) Uani d . 1
H H6 -0.0592 0.3132 0.0626 0.054 Uiso calc R 1
C C19 0.4675(2) -0.13922(19) 0.43928(16) 0.0386(7) Uani d . 1
H H19 0.5266 -0.1935 0.4413 0.046 Uiso calc R 1
C C7 0.1390(3) 0.3370(2) 0.07479(15) 0.0398(7) Uani d . 1
H H7 0.173 0.274 0.0637 0.048 Uiso calc R 1
C C20 0.3574(3) -0.13276(19) 0.47157(16) 0.0396(7) Uani d . 1
H H20 0.3249 -0.1833 0.5006 0.047 Uiso calc R 1
C C8 0.1275(2) 0.70935(19) 0.26202(15) 0.0341(6) Uani d . 1
C C21 0.3303(2) 0.33719(18) 0.39653(15) 0.0341(6) Uani d . 1
C C9 0.2181(2) 0.6730(2) 0.31625(16) 0.0389(7) Uani d . 1
H H9 0.3079 0.6915 0.3179 0.047 Uiso calc R 1
C C22 0.4509(3) 0.34928(19) 0.43744(17) 0.0437(7) Uani d . 1
H H22 0.5303 0.3339 0.4175 0.052 Uiso calc R 1
C C10 0.1775(3) 0.6096(2) 0.36825(16) 0.0463(8) Uani d . 1
H H10 0.2396 0.5842 0.4056 0.056 Uiso calc R 1
C C23 0.4529(4) 0.3848(2) 0.5091(2) 0.0604(10) Uani d . 1
H H23 0.5343 0.393 0.5384 0.072 Uiso calc R 1
C C11 0.0467(3) 0.5832(2) 0.36605(17) 0.0445(7) Uani d . 1
H H11 0.0191 0.5394 0.4017 0.053 Uiso calc R 1
C C24 0.3370(4) 0.4078(2) 0.53737(19) 0.0632(10) Uani d . 1
H H24 0.3388 0.4324 0.5857 0.076 Uiso calc R 1
C C12 -0.0436(3) 0.6203(2) 0.31213(18) 0.0451(8) Uani d . 1
H H12 -0.1333 0.6017 0.3106 0.054 Uiso calc R 1
C C25 0.2198(4) 0.3950(2) 0.4957(2) 0.0555(9) Uani d . 1
H H25 0.1403 0.4111 0.5152 0.067 Uiso calc R 1
C C13 -0.0042(2) 0.6846(2) 0.26012(16) 0.0415(7) Uani d . 1
H H13 -0.0666 0.7113 0.2236 0.05 Uiso calc R 1
C C26 0.2157(3) 0.3593(2) 0.42587(17) 0.0428(7) Uani d . 1
H H26 0.1335 0.3498 0.3977 0.051 Uiso calc R 1
O O1 0.29958(15) 0.59531(12) 0.15853(10) 0.0392(5) Uani d . 1
O O3 0.21895(15) 0.13554(12) 0.39322(10) 0.0390(5) Uani d . 1
O O2 0.21429(15) 0.41764(12) 0.09384(10) 0.0385(5) Uani d . 1
O O4 0.29752(15) -0.04324(13) 0.45720(10) 0.0399(5) Uani d . 1
N N1 0.16896(19) 0.77824(15) 0.20905(13) 0.0362(5) Uani d . 1
N N3 0.32476(19) 0.30851(16) 0.32120(12) 0.0370(6) Uani d . 1
N N2 0.10521(19) 0.66592(15) 0.11680(12) 0.0352(6) Uani d . 1
H H2 0.0251 0.6562 0.0957 0.042 Uiso calc R 1
N N4 0.41900(18) 0.15394(15) 0.35015(12) 0.0324(5) Uani d . 1
H H4 0.5026 0.139 0.36 0.039 Uiso calc R 1
S S1 0.16001(7) 0.84691(5) 0.07255(4) 0.0453(2) Uani d . 1
S S2 0.41662(7) 0.21011(6) 0.21239(4) 0.0489(2) Uani d . 1

loop_
_atom_site_aniso_label
_atom_site_aniso_U_11
_atom_site_aniso_U_22
_atom_site_aniso_U_33
_atom_site_aniso_U_12
_atom_site_aniso_U_13
_atom_site_aniso_U_23
C1 0.068(2) 0.0363(18) 0.054(2) -0.0138(14) -0.0010(16) -0.0080(15)
C14 0.077(2) 0.052(2) 0.039(2) 0.0213(16) 0.0060(16) 0.0122(16)
C2 0.0294(13) 0.0317(16) 0.044(2) 0.0030(11) 0.0016(12) 0.0027(14)
C15 0.0277(13) 0.0402(17) 0.0344(17) 0.0004(11) 0.0063(11) 0.0031(14)
C3 0.0323(15) 0.0325(16) 0.0268(16) 0.0011(11) 0.0080(11) -0.0008(12)
C16 0.0300(14) 0.0341(16) 0.0286(17) -0.0020(11) 0.0037(11) -0.0026(12)
C4 0.0317(14) 0.0283(15) 0.0295(16) 0.0059(11) 0.0031(11) 0.0014(12)
C17 0.0274(13) 0.0321(15) 0.0308(17) -0.0074(11) 0.0014(11) 0.0004(12)
C5 0.0313(15) 0.0412(18) 0.062(2) 0.0021(12) 0.0024(13) -0.0063(16)
C18 0.0315(14) 0.0323(16) 0.0444(18) -0.0015(12) 0.0122(12) 0.0007(14)
C6 0.0445(17) 0.0326(17) 0.056(2) -0.0088(12) -0.0020(14) -0.0038(15)
C19 0.0378(15) 0.0346(17) 0.0436(19) 0.0020(12) 0.0062(13) -0.0012(14)
C7 0.0495(18) 0.0266(16) 0.0420(19) -0.0019(13) -0.0013(13) -0.0048(13)
C20 0.0490(17) 0.0304(16) 0.0389(19) -0.0007(12) 0.0028(13) 0.0062(13)
C8 0.0402(15) 0.0288(15) 0.0334(17) -0.0011(11) 0.0045(12) -0.0053(13)
C21 0.0412(15) 0.0284(15) 0.0334(18) -0.0001(11) 0.0070(12) 0.0053(13)
C9 0.0358(15) 0.0438(17) 0.0376(18) -0.0029(12) 0.0066(13) -0.0033(14)
C22 0.0453(17) 0.0353(17) 0.049(2) -0.0010(13) -0.0010(14) 0.0050(15)
C10 0.0451(17) 0.053(2) 0.041(2) 0.0050(14) 0.0053(14) 0.0009(16)
C23 0.084(3) 0.0342(19) 0.056(3) -0.0078(16) -0.0251(19) 0.0051(17)
C11 0.0477(17) 0.0416(18) 0.047(2) 0.0020(13) 0.0177(14) -0.0003(15)
C24 0.123(3) 0.0331(19) 0.035(2) 0.0044(19) 0.012(2) 0.0034(15)
C12 0.0379(16) 0.0438(18) 0.055(2) -0.0028(13) 0.0122(14) -0.0054(16)
C25 0.081(2) 0.0375(19) 0.052(2) 0.0048(16) 0.0279(19) 0.0048(17)
C13 0.0358(15) 0.0379(17) 0.050(2) 0.0019(12) 0.0020(13) -0.0054(15)
C26 0.0473(16) 0.0383(18) 0.045(2) 0.0007(13) 0.0127(14) 0.0042(15)
O1 0.0276(10) 0.0407(11) 0.0491(13) -0.0014(8) 0.0033(8) -0.0089(9)
O3 0.0271(10) 0.0377(11) 0.0534(14) 0.0017(8) 0.0096(8) 0.0049(9)
O2 0.0369(10) 0.0320(11) 0.0463(13) 0.0014(8) 0.0033(8) -0.0040(9)
O4 0.0359(10) 0.0405(12) 0.0448(13) 0.0017(8) 0.0111(8) 0.0081(9)
N1 0.0414(12) 0.0281(13) 0.0381(16) -0.0031(9) -0.0002(10) -0.0016(11)
N3 0.0417(12) 0.0370(14) 0.0327(15) 0.0092(10) 0.0060(10) 0.0061(11)
N2 0.0304(11) 0.0299(13) 0.0431(15) 0.0005(9) -0.0060(9) -0.0039(11)
N4 0.0249(11) 0.0361(13) 0.0367(15) 0.0017(9) 0.0051(9) 0.0079(11)
S1 0.0509(4) 0.0379(4) 0.0480(5) 0.0009(3) 0.0090(3) 0.0061(4)
S2 0.0498(4) 0.0634(6) 0.0351(5) 0.0115(4) 0.0115(3) 0.0031(4)

loop_
_atom_type_symbol
_atom_type_description
_atom_type_scat_dispersion_real
_atom_type_scat_dispersion_imag
_atom_type_scat_source
C C 0.0033 0.0016 'International Tables Vol C Tables 4.2.6.8 and 6.1.1.4'
H H 0 0 'International Tables Vol C Tables 4.2.6.8 and 6.1.1.4'
O O 0.0106 0.006 'International Tables Vol C Tables 4.2.6.8 and 6.1.1.4'
N N 0.0061 0.0033 'International Tables Vol C Tables 4.2.6.8 and 6.1.1.4'
S S 0.1246 0.1234 'International Tables Vol C Tables 4.2.6.8 and 6.1.1.4'

loop_
_geom_angle_atom_site_label_1
_geom_angle_atom_site_label_2
_geom_angle_atom_site_label_3
_geom_angle
N1 C1 H1A 109.5
N1 C1 H1B 109.5
H1A C1 H1B 109.5
N1 C1 H1C 109.5
H1A C1 H1C 109.5
H1B C1 H1C 109.5
N3 C14 H14A 109.5
N3 C14 H14B 109.5
H14A C14 H14B 109.5
N3 C14 H14C 109.5
H14A C14 H14C 109.5
H14B C14 H14C 109.5
N1 C2 N2 114.7(2)
N1 C2 S1 125.7(2)
N2 C2 S1 119.6(2)
N3 C15 N4 116.2(2)
N3 C15 S2 125.0(2)
N4 C15 S2 118.77(19)
O1 C3 N2 121.7(2)
O1 C3 C4 124.1(2)
N2 C3 C4 114.2(2)
O3 C16 N4 123.3(2)
O3 C16 C17 123.5(2)
N4 C16 C17 113.1(2)
C5 C4 O2 109.6(2)
C5 C4 C3 134.1(2)
O2 C4 C3 116.2(2)
C18 C17 O4 109.9(2)
C18 C17 C16 133.2(2)
O4 C17 C16 116.7(2)
C4 C5 C6 107.1(2)
C4 C5 H5 126.4
C6 C5 H5 126.4
C17 C18 C19 107.2(2)
C17 C18 H18 126.4
C19 C18 H18 126.4
C7 C6 C5 105.8(2)
C7 C6 H6 127.1
C5 C6 H6 127.1
C20 C19 C18 106.3(2)
C20 C19 H19 126.8
C18 C19 H19 126.8
C6 C7 O2 111.4(2)
C6 C7 H7 124.3
O2 C7 H7 124.3
C19 C20 O4 110.8(2)
C19 C20 H20 124.6
O4 C20 H20 124.6
C9 C8 C13 120.6(3)
C9 C8 N1 119.7(2)
C13 C8 N1 119.6(2)
C26 C21 C22 120.5(3)
C26 C21 N3 119.4(2)
C22 C21 N3 119.9(2)
C8 C9 C10 119.6(2)
C8 C9 H9 120.2
C10 C9 H9 120.2
C21 C22 C23 118.3(3)
C21 C22 H22 120.8
C23 C22 H22 120.8
C9 C10 C11 120.1(3)
C9 C10 H10 119.9
C11 C10 H10 119.9
C24 C23 C22 120.3(3)
C24 C23 H23 119.8
C22 C23 H23 119.8
C12 C11 C10 120.0(3)
C12 C11 H11 120
C10 C11 H11 120
C25 C24 C23 119.9(3)
C25 C24 H24 120
C23 C24 H24 120
C11 C12 C13 120.3(3)
C11 C12 H12 119.9
C13 C12 H12 119.9
C24 C25 C26 120.7(3)
C24 C25 H25 119.7
C26 C25 H25 119.7
C12 C13 C8 119.3(3)
C12 C13 H13 120.4
C8 C13 H13 120.4
C25 C26 C21 120.2(3)
C25 C26 H26 119.9
C21 C26 H26 119.9
C7 O2 C4 106.06(19)
C20 O4 C17 105.79(19)
C2 N1 C8 122.3(2)
C2 N1 C1 120.6(2)
C8 N1 C1 116.8(2)
C15 N3 C21 124.2(2)
C15 N3 C14 118.7(2)
C21 N3 C14 116.0(2)
C3 N2 C2 122.2(2)
C3 N2 H2 118.9
C2 N2 H2 118.9
C16 N4 C15 123.24(19)
C16 N4 H4 118.4
C15 N4 H4 118.4

loop_
_geom_bond_atom_site_label_1
_geom_bond_atom_site_label_2
_geom_bond_distance
_geom_bond_publ_flag
C1 N1 1.468(3) ?
C1 H1A 0.98 ?
C1 H1B 0.98 ?
C1 H1C 0.98 ?
C14 N3 1.473(3) ?
C14 H14A 0.98 ?
C14 H14B 0.98 ?
C14 H14C 0.98 ?
C2 N1 1.342(3) y
C2 N2 1.414(3) y
C2 S1 1.659(3) y
C15 N3 1.339(3) y
C15 N4 1.417(3) y
C15 S2 1.657(3) y
C3 O1 1.223(3) y
C3 N2 1.371(3) y
C3 C4 1.456(3) ?
C16 O3 1.221(3) y
C16 N4 1.378(3) y
C16 C17 1.467(3) ?
C4 C5 1.341(3) ?
C4 O2 1.366(3) ?
C17 C18 1.338(3) ?
C17 O4 1.371(3) ?
C5 C6 1.421(4) ?
C5 H5 0.95 ?
C18 C19 1.416(4) ?
C18 H18 0.95 ?
C6 C7 1.326(3) ?
C6 H6 0.95 ?
C19 C20 1.333(4) ?
C19 H19 0.95 ?
C7 O2 1.360(3) ?
C7 H7 0.95 ?
C20 O4 1.370(3) ?
C20 H20 0.95 ?
C8 C9 1.380(4) ?
C8 C13 1.386(3) ?
C8 N1 1.446(3) ?
C21 C26 1.376(4) ?
C21 C22 1.387(4) ?
C21 N3 1.437(3) ?
C9 C10 1.383(4) ?
C9 H9 0.95 ?
C22 C23 1.404(5) ?
C22 H22 0.95 ?
C10 C11 1.383(4) ?
C10 H10 0.95 ?
C23 C24 1.381(5) ?
C23 H23 0.95 ?
C11 C12 1.378(4) ?
C11 H11 0.95 ?
C24 C25 1.365(5) ?
C24 H24 0.95 ?
C12 C13 1.386(4) ?
C12 H12 0.95 ?
C25 C26 1.371(4) ?
C25 H25 0.95 ?
C13 H13 0.95 ?
C26 H26 0.95 ?
N2 H2 0.88 ?
N4 H4 0.88 ?

loop_
_geom_hbond_atom_site_label_D
_geom_hbond_atom_site_label_H
_geom_hbond_atom_site_label_A
_geom_hbond_site_symmetry_A
_geom_hbond_distance_DH
_geom_hbond_distance_HA
_geom_hbond_distance_DA
_geom_hbond_angle_DHA
_geom_hbond_publ_flag
N2 H2 O3 2_555 0.88 2.54 3.331(3) 149.00 y
N4 H4 O1 2_645 0.88 2.17 3.010(2) 159.00 y
C5 H5 O3 2_555 0.95 2.43 3.341(3) 161.00 n
C5 H5 O4 2_555 0.95 2.46 3.137(3) 128.00 n
C14 H14C O2 . 0.98 2.59 3.227(4) 123.00 n
C18 H18 O1 2_645 0.95 2.44 3.274(3) 147.00 n
C18 H18 O2 2_645 0.95 2.55 3.167(3) 123.00 n

loop_
_geom_torsion_atom_site_label_1
_geom_torsion_atom_site_label_2
_geom_torsion_atom_site_label_3
_geom_torsion_atom_site_label_4
_geom_torsion
O1 C3 C4 C5 156.2(3)
N2 C3 C4 C5 -23.3(4)
O1 C3 C4 O2 -20.7(4)
N2 C3 C4 O2 159.7(2)
O3 C16 C17 C18 165.5(3)
N4 C16 C17 C18 -11.8(4)
O3 C16 C17 O4 -9.2(4)
N4 C16 C17 O4 173.5(2)
O2 C4 C5 C6 0.8(3)
C3 C4 C5 C6 -176.3(3)
O4 C17 C18 C19 -0.7(3)
C16 C17 C18 C19 -175.7(3)
C4 C5 C6 C7 -0.9(3)
C17 C18 C19 C20 0.7(3)
C5 C6 C7 O2 0.8(3)
C18 C19 C20 O4 -0.4(3)
C13 C8 C9 C10 1.4(4)
N1 C8 C9 C10 177.9(2)
C26 C21 C22 C23 -0.2(4)
N3 C21 C22 C23 175.1(2)
C8 C9 C10 C11 -0.3(4)
C21 C22 C23 C24 -0.7(4)
C9 C10 C11 C12 -0.2(4)
C22 C23 C24 C25 0.7(5)
C10 C11 C12 C13 -0.4(4)
C23 C24 C25 C26 0.1(5)
C11 C12 C13 C8 1.4(4)
C9 C8 C13 C12 -2.0(4)
N1 C8 C13 C12 -178.5(2)
C24 C25 C26 C21 -1.0(4)
C22 C21 C26 C25 1.0(4)
N3 C21 C26 C25 -174.3(2)
C6 C7 O2 C4 -0.3(3)
C5 C4 O2 C7 -0.3(3)
C3 C4 O2 C7 177.3(2)
C19 C20 O4 C17 0.0(3)
C18 C17 O4 C20 0.4(3)
C16 C17 O4 C20 176.3(2)
N2 C2 N1 C8 -14.4(3)
S1 C2 N1 C8 166.46(18)
N2 C2 N1 C1 170.9(2)
S1 C2 N1 C1 -8.2(3)
C9 C8 N1 C2 126.6(3)
C13 C8 N1 C2 -56.9(3)
C9 C8 N1 C1 -58.6(3)
C13 C8 N1 C1 118.0(3)
N4 C15 N3 C21 19.3(3)
S2 C15 N3 C21 -161.15(19)
N4 C15 N3 C14 -173.3(2)
S2 C15 N3 C14 6.2(3)
C26 C21 N3 C15 -129.9(3)
C22 C21 N3 C15 54.7(3)
C26 C21 N3 C14 62.4(3)
C22 C21 N3 C14 -112.9(3)
O1 C3 N2 C2 0.3(4)
C4 C3 N2 C2 179.9(2)
N1 C2 N2 C3 -66.0(3)
S1 C2 N2 C3 113.1(2)
O3 C16 N4 C15 -21.2(4)
C17 C16 N4 C15 156.1(2)
N3 C15 N4 C16 61.9(3)
S2 C15 N4 C16 -117.7(2)

loop_
_cod_related_entry_id
_cod_related_entry_database
_cod_related_entry_code
1 ChemSpider 844295
